data_4341251
loop_
_publ_author_name
'Frank, Nicolas'
'Hanau, Katharina'
'Langer, Robert'

_publ_section_title
;
 Metal-Ligand Cooperation in H2 Activation with Iron Complexes Bearing
 Hemilabile Bis(diphenylphosphino)amine Ligands.
;
_journal_issue 20
_journal_name_full 'Inorganic chemistry'
_journal_page_first 11335
_journal_page_last 11343
_journal_paper_doi 10.1021/ic5022164
_journal_volume 53
_journal_year 2014
_chemical_formula_moiety 'C48 H44 Fe N2 P4'
_chemical_formula_sum 'C48 H44 Fe N2 P4'
_chemical_formula_weight 828.58
_chemical_name_systematic
; 
 ? 
;
_space_group_IT_number 14
_symmetry_cell_setting monoclinic
_symmetry_space_group_name_Hall '-P 2ybc'
_symmetry_space_group_name_H-M 'P 1 21/c 1'
_atom_sites_solution_hydrogens geom
_atom_sites_solution_primary direct
_atom_sites_solution_secondary difmap
_audit_creation_method SHELXL-97
_cell_angle_alpha 90.00
_cell_angle_beta 90.367(2)
_cell_angle_gamma 90.00
_cell_formula_units_Z 4
_cell_length_a 18.3590(8)
_cell_length_b 10.0045(4)
_cell_length_c 22.1709(11)
_cell_measurement_temperature 100(2)
_cell_volume 4072.1(3)
_computing_structure_refinement 'SHELXL-97 (Sheldrick, 1997)'
_computing_structure_solution 'SHELXS-97 (Sheldrick, 1990)'
_diffrn_ambient_temperature 100(2)
_diffrn_measured_fraction_theta_full 0.999
_diffrn_measured_fraction_theta_max 0.999
_diffrn_radiation_monochromator graphite
_diffrn_radiation_source 'fine-focus sealed tube'
_diffrn_radiation_type MoK\a
_diffrn_radiation_wavelength 0.71073
_diffrn_reflns_av_R_equivalents 0.0855
_diffrn_reflns_av_sigmaI/netI 0.0530
_diffrn_reflns_limit_h_max 23
_diffrn_reflns_limit_h_min -23
_diffrn_reflns_limit_k_max 12
_diffrn_reflns_limit_k_min -12
_diffrn_reflns_limit_l_max 28
_diffrn_reflns_limit_l_min -28
_diffrn_reflns_number 57649
_diffrn_reflns_theta_full 26.73
_diffrn_reflns_theta_max 26.73
_diffrn_reflns_theta_min 2.49
_exptl_absorpt_coefficient_mu 0.565
_exptl_absorpt_correction_T_max 1.0000
_exptl_absorpt_correction_T_min 0.9320
_exptl_absorpt_correction_type integration
_exptl_absorpt_process_details 'Bruker Quest'
_exptl_crystal_colour red
_exptl_crystal_density_diffrn 1.352
_exptl_crystal_density_method 'not measured'
_exptl_crystal_description block
_exptl_crystal_F_000 1728
_exptl_crystal_size_max 0.254
_exptl_crystal_size_mid 0.198
_exptl_crystal_size_min 0.175
_refine_diff_density_max 0.487
_refine_diff_density_min -0.973
_refine_diff_density_rms 0.090
_refine_ls_extinction_method none
_refine_ls_goodness_of_fit_ref 0.995
_refine_ls_hydrogen_treatment mixed
_refine_ls_matrix_type full
_refine_ls_number_parameters 500
_refine_ls_number_reflns 8652
_refine_ls_number_restraints 0
_refine_ls_restrained_S_all 0.995
_refine_ls_R_factor_all 0.1102
_refine_ls_R_factor_gt 0.0810
_refine_ls_shift/su_max 0.002
_refine_ls_shift/su_mean 0.000
_refine_ls_structure_factor_coef Fsqd
_refine_ls_weighting_details 'calc w=1/[\s^2^(Fo^2^)+(0.0327P)^2^+33.2502P] where P=(Fo^2^+2Fc^2^)/3'
_refine_ls_weighting_scheme calc
_refine_ls_wR_factor_gt 0.1776
_refine_ls_wR_factor_ref 0.1922
_reflns_number_gt 6398
_reflns_number_total 8652
_reflns_threshold_expression >2sigma(I)
_cod_data_source_file ic5022164_si_004.cif
_cod_data_source_block nfm126_0m
_cod_depositor_comments
;
The following automatic conversions were performed:

'_exptl_absorpt_correction_type' value 'Integration' changed to
'integration' according to
/home/saulius/struct/COD-crude-data--automatic-downloads/rss-feeds/ACS/lib/dictionaries/cif_core.dic
dictionary named 'cif_core.dic' version 2.4.2 from 2011-04-26.

Automatic conversion script
Id: cif_fix_values 2827 2014-09-09 07:05:25Z andrius 

 Adding full bibliography for 4341251--4341253.cif.
;
_cod_original_sg_symbol_H-M P21/c
_cod_database_code 4341251

loop_
_symmetry_equiv_pos_as_xyz
'x, y, z'
'-x, y+1/2, -z+1/2'
'-x, -y, -z'
'x, -y-1/2, z-1/2'

loop_
_atom_site_label
_atom_site_type_symbol
_atom_site_fract_x
_atom_site_fract_y
_atom_site_fract_z
_atom_site_U_iso_or_equiv
_atom_site_adp_type
_atom_site_occupancy
_atom_site_symmetry_multiplicity
_atom_site_calc_flag
_atom_site_refinement_flags
_atom_site_disorder_assembly
_atom_site_disorder_group
Fe1 Fe 0.25115(4) 0.95416(8) 0.05964(3) 0.02598(19) Uani 1 1 d . A .
P1 P 0.15974(7) 1.04550(15) 0.01473(7) 0.0317(3) Uani 1 1 d . A .
P2 P 0.16061(7) 0.94268(15) 0.12046(6) 0.0270(3) Uani 1 1 d . . .
P3 P 0.33917(7) 0.95380(14) -0.00349(6) 0.0262(3) Uani 1 1 d . . .
P4 P 0.34497(7) 0.87500(13) 0.10551(6) 0.0220(3) Uani 1 1 d . A .
N1 N 0.1019(2) 1.0210(5) 0.0730(2) 0.0367(12) Uani 1 1 d . A .
N2 N 0.4006(3) 0.8875(5) 0.04530(19) 0.0310(10) Uani 1 1 d . A .
C1 C 0.1540(3) 1.2227(5) -0.0053(2) 0.0288(11) Uani 1 1 d . . .
C2 C 0.0910(3) 1.2791(6) -0.0299(3) 0.0400(14) Uani 1 1 d . A .
H2A H 0.0509 1.2234 -0.0402 0.048 Uiso 1 1 calc R . .
C3 C 0.0865(4) 1.4146(7) -0.0394(3) 0.0440(15) Uani 1 1 d . . .
H3A H 0.0425 1.4520 -0.0545 0.053 Uiso 1 1 calc R A .
C4 C 0.1448(4) 1.4965(6) -0.0273(3) 0.0447(15) Uani 1 1 d . A .
H4A H 0.1416 1.5897 -0.0351 0.054 Uiso 1 1 calc R . .
C5 C 0.2075(4) 1.4428(6) -0.0038(3) 0.0437(14) Uani 1 1 d . . .
H5A H 0.2480 1.4991 0.0047 0.052 Uiso 1 1 calc R A .
C6 C 0.2122(3) 1.3065(6) 0.0076(3) 0.0363(13) Uani 1 1 d . A .
H6A H 0.2557 1.2704 0.0244 0.044 Uiso 1 1 calc R . .
C7 C 0.1162(3) 0.9666(6) -0.0505(2) 0.0334(12) Uani 1 1 d . . .
C8 C 0.1282(4) 1.0078(7) -0.1087(3) 0.0548(19) Uani 1 1 d . A .
H8A H 0.1557 1.0867 -0.1155 0.066 Uiso 1 1 calc R . .
C9 C 0.1010(4) 0.9367(7) -0.1578(3) 0.0568(18) Uani 1 1 d . . .
H9A H 0.1102 0.9669 -0.1976 0.068 Uiso 1 1 calc R A .
C10 C 0.0609(4) 0.8227(7) -0.1486(3) 0.0482(16) Uani 1 1 d . A .
H10A H 0.0425 0.7737 -0.1821 0.058 Uiso 1 1 calc R . .
C11 C 0.0476(3) 0.7804(6) -0.0914(3) 0.0421(14) Uani 1 1 d . . .
H11A H 0.0191 0.7025 -0.0849 0.051 Uiso 1 1 calc R A .
C12 C 0.0756(3) 0.8504(6) -0.0424(3) 0.0362(13) Uani 1 1 d . A .
H12A H 0.0669 0.8186 -0.0027 0.043 Uiso 1 1 calc R . .
C13 C 0.1597(7) 1.0533(14) 0.1852(6) 0.025(3) Uiso 0.50 1 d P A 1
C14 C 0.1750(7) 1.0035(14) 0.2425(6) 0.034(3) Uiso 0.50 1 d P A 1
H14A H 0.1760 0.9093 0.2479 0.041 Uiso 0.50 1 calc PR A 1
C15 C 0.1887(7) 1.0840(15) 0.2919(6) 0.041(3) Uiso 0.50 1 d P A 1
H15A H 0.1984 1.0472 0.3306 0.049 Uiso 0.50 1 calc PR A 1
C16 C 0.1877(7) 1.2182(13) 0.2826(7) 0.037(3) Uiso 0.50 1 d P A 1
H16A H 0.1986 1.2765 0.3152 0.045 Uiso 0.50 1 calc PR A 1
C17 C 0.1710(6) 1.2722(13) 0.2263(6) 0.036(3) Uiso 0.50 1 d P A 1
H17A H 0.1692 1.3663 0.2209 0.044 Uiso 0.50 1 calc PR A 1
C18 C 0.1574(6) 1.1889(12) 0.1791(6) 0.030(3) Uiso 0.50 1 d P A 1
H18A H 0.1459 1.2262 0.1408 0.036 Uiso 0.50 1 calc PR A 1
C13A C 0.1608(7) 1.0211(14) 0.1958(6) 0.026(3) Uiso 0.50 1 d P A 2
C14A C 0.1601(6) 0.9550(14) 0.2505(5) 0.031(2) Uiso 0.50 1 d P A 2
H14B H 0.1551 0.8605 0.2509 0.037 Uiso 0.50 1 calc PR A 2
C15A C 0.1666(7) 1.0220(14) 0.3038(6) 0.042(3) Uiso 0.50 1 d P A 2
H15B H 0.1640 0.9739 0.3406 0.050 Uiso 0.50 1 calc PR A 2
C16A C 0.1766(8) 1.1561(17) 0.3050(7) 0.052(3) Uiso 0.50 1 d P A 2
H16B H 0.1829 1.2001 0.3426 0.062 Uiso 0.50 1 calc PR A 2
C17A C 0.1777(8) 1.2312(17) 0.2512(8) 0.052(4) Uiso 0.50 1 d P A 2
H17B H 0.1833 1.3256 0.2518 0.062 Uiso 0.50 1 calc PR A 2
C18A C 0.1702(7) 1.1611(15) 0.1974(7) 0.042(3) Uiso 0.50 1 d P A 2
H18B H 0.1714 1.2091 0.1604 0.051 Uiso 0.50 1 calc PR A 2
C19 C 0.1141(3) 0.7894(6) 0.1419(2) 0.0294(12) Uani 1 1 d . A .
C20 C 0.0490(3) 0.7900(7) 0.1739(3) 0.0423(15) Uani 1 1 d . . .
H20A H 0.0284 0.8728 0.1860 0.051 Uiso 1 1 calc R A .
C21 C 0.0142(3) 0.6725(8) 0.1883(3) 0.0551(19) Uani 1 1 d . A .
H21A H -0.0303 0.6755 0.2100 0.066 Uiso 1 1 calc R . .
C22 C 0.0428(4) 0.5506(8) 0.1717(3) 0.0524(18) Uani 1 1 d . . .
H22A H 0.0189 0.4698 0.1822 0.063 Uiso 1 1 calc R A .
C23 C 0.1072(4) 0.5484(7) 0.1394(3) 0.0469(15) Uani 1 1 d . A .
H23A H 0.1272 0.4654 0.1269 0.056 Uiso 1 1 calc R . .
C24 C 0.1425(3) 0.6664(6) 0.1253(3) 0.0374(13) Uani 1 1 d . . .
H24A H 0.1871 0.6632 0.1038 0.045 Uiso 1 1 calc R A .
C25 C 0.3543(8) 0.8497(14) -0.0705(6) 0.024(4) Uiso 0.50 1 d P A 1
C26 C 0.3036(9) 0.7468(15) -0.0816(7) 0.051(4) Uiso 0.50 1 d P A 1
H26A H 0.2612 0.7394 -0.0574 0.062 Uiso 0.50 1 calc PR A 1
C27 C 0.3157(10) 0.6551(18) -0.1285(8) 0.066(4) Uiso 0.50 1 d P A 1
H27A H 0.2812 0.5866 -0.1368 0.079 Uiso 0.50 1 calc PR A 1
C28 C 0.3770(8) 0.6654(15) -0.1617(6) 0.043(3) Uiso 0.50 1 d P A 1
H28A H 0.3835 0.6073 -0.1952 0.051 Uiso 0.50 1 calc PR A 1
C29 C 0.4307(8) 0.7590(14) -0.1483(6) 0.042(3) Uiso 0.50 1 d P A 1
H29A H 0.4762 0.7571 -0.1684 0.050 Uiso 0.50 1 calc PR A 1
C30 C 0.4162(9) 0.8563(17) -0.1043(7) 0.039(4) Uiso 0.50 1 d P A 1
H30A H 0.4498 0.9273 -0.0979 0.047 Uiso 0.50 1 calc PR A 1
C25A C 0.3367(8) 0.8470(15) -0.0702(6) 0.026(4) Uiso 0.50 1 d P A 2
C26A C 0.2757(8) 0.7868(14) -0.0894(6) 0.043(3) Uiso 0.50 1 d P A 2
H26B H 0.2310 0.8043 -0.0696 0.052 Uiso 0.50 1 calc PR A 2
C27A C 0.2770(9) 0.6997(17) -0.1375(7) 0.061(4) Uiso 0.50 1 d P A 2
H27B H 0.2330 0.6581 -0.1502 0.073 Uiso 0.50 1 calc PR A 2
C28A C 0.3378(8) 0.6729(14) -0.1661(7) 0.046(3) Uiso 0.50 1 d P A 2
H28B H 0.3376 0.6077 -0.1972 0.055 Uiso 0.50 1 calc PR A 2
C29A C 0.4008(8) 0.7368(15) -0.1518(6) 0.040(3) Uiso 0.50 1 d P A 2
H29B H 0.4438 0.7224 -0.1745 0.048 Uiso 0.50 1 calc PR A 2
C30A C 0.4007(9) 0.8242(17) -0.1029(8) 0.046(5) Uiso 0.50 1 d P A 2
H30B H 0.4443 0.8688 -0.0916 0.055 Uiso 0.50 1 calc PR A 2
C31 C 0.3780(3) 1.1110(5) -0.0302(2) 0.0321(12) Uani 1 1 d . A .
C32 C 0.3544(4) 1.1682(7) -0.0833(3) 0.0531(18) Uani 1 1 d . . .
H32A H 0.3235 1.1183 -0.1094 0.064 Uiso 1 1 calc R A .
C33 C 0.3747(5) 1.2974(8) -0.0998(3) 0.066(2) Uani 1 1 d . A .
H33A H 0.3559 1.3368 -0.1356 0.080 Uiso 1 1 calc R . .
C34 C 0.4222(5) 1.3668(8) -0.0636(4) 0.072(3) Uani 1 1 d . . .
H34A H 0.4377 1.4537 -0.0751 0.086 Uiso 1 1 calc R A .
C35 C 0.4473(4) 1.3117(8) -0.0111(5) 0.069(2) Uani 1 1 d . A .
H35A H 0.4804 1.3600 0.0137 0.082 Uiso 1 1 calc R . .
C36 C 0.4243(3) 1.1845(6) 0.0062(3) 0.0478(16) Uani 1 1 d . . .
H36A H 0.4408 1.1480 0.0434 0.057 Uiso 1 1 calc R A .
C37 C 0.3956(3) 0.9565(5) 0.1662(2) 0.0267(10) Uani 1 1 d . . .
C38 C 0.4642(3) 0.9072(6) 0.1827(3) 0.0364(13) Uani 1 1 d . A .
H38A H 0.4841 0.8318 0.1626 0.044 Uiso 1 1 calc R . .
C39 C 0.5028(4) 0.9699(7) 0.2287(3) 0.058(2) Uani 1 1 d . . .
H39A H 0.5493 0.9366 0.2403 0.070 Uiso 1 1 calc R A .
C40 C 0.4750(5) 1.0782(7) 0.2574(3) 0.063(2) Uani 1 1 d . A .
H40A H 0.5022 1.1203 0.2887 0.076 Uiso 1 1 calc R . .
C41 C 0.4075(4) 1.1271(6) 0.2414(3) 0.0474(16) Uani 1 1 d . . .
H41A H 0.3881 1.2025 0.2617 0.057 Uiso 1 1 calc R A .
C42 C 0.3682(3) 1.0672(5) 0.1960(2) 0.0318(12) Uani 1 1 d . A .
H42A H 0.3218 1.1018 0.1850 0.038 Uiso 1 1 calc R . .
C43 C 0.3468(3) 0.7022(5) 0.1313(3) 0.0305(12) Uani 1 1 d . . .
C44 C 0.3612(3) 0.5963(6) 0.0936(4) 0.0496(17) Uani 1 1 d . A .
H44A H 0.3774 0.6118 0.0536 0.060 Uiso 1 1 calc R . .
C45 C 0.3521(4) 0.4651(7) 0.1148(5) 0.069(2) Uani 1 1 d . . .
H45A H 0.3639 0.3917 0.0895 0.083 Uiso 1 1 calc R A .
C46 C 0.3265(4) 0.4426(7) 0.1709(5) 0.069(3) Uani 1 1 d . A .
H46A H 0.3184 0.3532 0.1838 0.082 Uiso 1 1 calc R . .
C47 C 0.3121(4) 0.5456(7) 0.2098(4) 0.0552(19) Uani 1 1 d . . .
H47A H 0.2949 0.5286 0.2494 0.066 Uiso 1 1 calc R A .
C48 C 0.3232(3) 0.6758(6) 0.1897(3) 0.0381(13) Uani 1 1 d . A .
H48A H 0.3145 0.7482 0.2164 0.046 Uiso 1 1 calc R . .
H1N2 H 0.440(3) 0.873(5) 0.042(2) 0.013(13) Uiso 1 1 d . . .
H1N1 H 0.056(4) 1.048(7) 0.077(3) 0.05(2) Uiso 1 1 d . . .
H1FE H 0.274(3) 1.083(5) 0.085(2) 0.025(14) Uiso 1 1 d . . .
H2FE H 0.225(3) 0.814(6) 0.036(3) 0.045(17) Uiso 1 1 d . . .

loop_
_atom_site_aniso_label
_atom_site_aniso_U_11
_atom_site_aniso_U_22
_atom_site_aniso_U_33
_atom_site_aniso_U_23
_atom_site_aniso_U_13
_atom_site_aniso_U_12
Fe1 0.0221(3) 0.0325(4) 0.0234(4) 0.0046(3) 0.0018(3) 0.0031(3)
P1 0.0254(6) 0.0338(7) 0.0358(7) 0.0125(6) -0.0008(5) 0.0008(6)
P2 0.0227(6) 0.0338(7) 0.0244(6) 0.0024(6) 0.0020(5) 0.0021(6)
P3 0.0281(6) 0.0312(7) 0.0193(6) -0.0010(6) 0.0028(5) 0.0004(6)
P4 0.0227(6) 0.0246(6) 0.0187(6) -0.0010(5) 0.0005(5) 0.0022(5)
N1 0.023(2) 0.043(3) 0.044(3) 0.019(2) 0.006(2) 0.006(2)
N2 0.023(2) 0.047(3) 0.023(2) -0.003(2) 0.0038(18) 0.005(2)
C1 0.031(3) 0.034(3) 0.022(3) 0.007(2) 0.003(2) 0.004(2)
C2 0.037(3) 0.045(3) 0.039(3) 0.014(3) -0.001(3) -0.001(3)
C3 0.048(4) 0.048(4) 0.036(3) 0.014(3) 0.000(3) 0.014(3)
C4 0.067(4) 0.028(3) 0.039(3) 0.005(3) 0.000(3) 0.009(3)
C5 0.055(4) 0.031(3) 0.045(3) -0.001(3) -0.005(3) -0.002(3)
C6 0.037(3) 0.035(3) 0.036(3) 0.003(3) 0.001(2) 0.006(3)
C7 0.028(3) 0.037(3) 0.036(3) 0.014(3) -0.005(2) 0.004(2)
C8 0.077(5) 0.051(4) 0.037(3) 0.020(3) -0.007(3) -0.022(4)
C9 0.075(5) 0.056(4) 0.040(4) 0.012(3) -0.006(3) -0.008(4)
C10 0.054(4) 0.039(3) 0.052(4) 0.004(3) -0.009(3) 0.004(3)
C11 0.035(3) 0.034(3) 0.058(4) 0.010(3) -0.001(3) 0.002(3)
C12 0.027(3) 0.039(3) 0.042(3) 0.013(3) -0.006(2) 0.005(2)
C19 0.026(2) 0.042(3) 0.021(2) 0.006(2) -0.005(2) -0.001(2)
C20 0.032(3) 0.056(4) 0.040(3) 0.011(3) 0.006(3) 0.004(3)
C21 0.033(3) 0.078(5) 0.055(4) 0.019(4) 0.009(3) -0.011(3)
C22 0.053(4) 0.062(5) 0.041(4) 0.015(3) -0.009(3) -0.026(4)
C23 0.049(4) 0.045(4) 0.047(4) 0.000(3) -0.001(3) -0.014(3)
C24 0.032(3) 0.043(3) 0.037(3) -0.004(3) 0.003(2) -0.007(3)
C31 0.039(3) 0.029(3) 0.029(3) 0.001(2) 0.016(2) 0.003(2)
C32 0.078(5) 0.044(4) 0.038(4) 0.002(3) 0.019(3) -0.002(4)
C33 0.107(7) 0.046(4) 0.046(4) 0.015(4) 0.030(4) 0.008(4)
C34 0.087(6) 0.043(4) 0.087(6) 0.004(4) 0.045(5) -0.009(4)
C35 0.050(4) 0.045(4) 0.111(7) -0.011(5) 0.019(4) -0.015(4)
C36 0.031(3) 0.041(4) 0.072(5) -0.006(3) 0.012(3) 0.000(3)
C37 0.037(3) 0.023(2) 0.021(2) 0.004(2) -0.002(2) -0.004(2)
C38 0.038(3) 0.024(3) 0.046(3) 0.000(2) -0.015(3) 0.003(2)
C39 0.066(4) 0.036(4) 0.073(5) -0.008(3) -0.042(4) 0.005(3)
C40 0.098(6) 0.038(4) 0.053(4) -0.009(3) -0.045(4) -0.010(4)
C41 0.082(5) 0.025(3) 0.035(3) -0.008(3) -0.010(3) -0.002(3)
C42 0.048(3) 0.024(3) 0.024(3) 0.000(2) 0.006(2) -0.003(2)
C43 0.023(2) 0.020(2) 0.048(3) -0.001(2) -0.005(2) 0.002(2)
C44 0.037(3) 0.034(3) 0.078(5) -0.015(3) -0.002(3) 0.004(3)
C45 0.050(4) 0.033(4) 0.124(8) -0.025(5) -0.019(5) 0.001(3)
C46 0.048(4) 0.027(4) 0.130(8) 0.016(5) -0.030(5) -0.003(3)
C47 0.043(4) 0.039(4) 0.083(5) 0.030(4) -0.016(3) -0.009(3)
C48 0.038(3) 0.028(3) 0.047(4) 0.009(3) -0.008(3) -0.001(2)

loop_
_atom_type_symbol
_atom_type_description
_atom_type_scat_dispersion_real
_atom_type_scat_dispersion_imag
_atom_type_scat_source
C C 0.0033 0.0016 'International Tables Vol C Tables 4.2.6.8 and 6.1.1.4'
H H 0.0000 0.0000 'International Tables Vol C Tables 4.2.6.8 and 6.1.1.4'
Fe Fe 0.3463 0.8444 'International Tables Vol C Tables 4.2.6.8 and 6.1.1.4'
N N 0.0061 0.0033 'International Tables Vol C Tables 4.2.6.8 and 6.1.1.4'
P P 0.1023 0.0942 'International Tables Vol C Tables 4.2.6.8 and 6.1.1.4'

loop_
_geom_angle_atom_site_label_1
_geom_angle_atom_site_label_2
_geom_angle_atom_site_label_3
_geom_angle
P3 Fe1 P4 72.71(5)
P3 Fe1 P1 106.72(6)
P4 Fe1 P1 176.50(7)
P3 Fe1 P2 176.35(7)
P4 Fe1 P2 107.72(6)
P1 Fe1 P2 73.07(6)
P3 Fe1 H1FE 92.4(19)
P4 Fe1 H1FE 85.2(19)
P1 Fe1 H1FE 91.4(19)
P2 Fe1 H1FE 91.3(19)
P3 Fe1 H2FE 91(2)
P4 Fe1 H2FE 94(2)
P1 Fe1 H2FE 89(2)
P2 Fe1 H2FE 85(2)
H1FE Fe1 H2FE 176(3)
N1 P1 C7 105.5(3)
N1 P1 C1 106.8(2)
C7 P1 C1 101.7(2)
N1 P1 Fe1 94.38(17)
C7 P1 Fe1 121.28(19)
C1 P1 Fe1 124.56(18)
N1 P1 P2 40.92(16)
C7 P1 P2 123.45(19)
C1 P1 P2 127.67(18)
Fe1 P1 P2 53.47(5)
N1 P2 C13 101.6(5)
N1 P2 C19 104.7(2)
C13 P2 C19 107.5(5)
N1 P2 C13A 111.3(5)
C13 P2 C13A 12.5(6)
C19 P2 C13A 96.9(5)
N1 P2 Fe1 94.42(17)
C13 P2 Fe1 118.4(4)
C19 P2 Fe1 125.11(19)
C13A P2 Fe1 123.2(4)
N1 P2 P1 40.97(16)
C13 P2 P1 118.7(5)
C19 P2 P1 125.31(17)
C13A P2 P1 131.1(5)
Fe1 P2 P1 53.46(5)
N2 P3 C25A 107.6(5)
N2 P3 C31 106.5(3)
C25A P3 C31 104.4(5)
N2 P3 C25 101.0(5)
C25A P3 C25 10.2(6)
C31 P3 C25 99.5(5)
N2 P3 Fe1 94.90(16)
C25A P3 Fe1 121.0(5)
C31 P3 Fe1 120.47(17)
C25 P3 Fe1 130.3(5)
N2 P3 P4 41.23(16)
C25A P3 P4 126.1(5)
C31 P3 P4 124.08(19)
C25 P3 P4 126.0(4)
Fe1 P3 P4 53.67(4)
N2 P4 C43 108.0(3)
N2 P4 C37 104.0(2)
C43 P4 C37 100.7(2)
N2 P4 Fe1 94.92(17)
C43 P4 Fe1 120.79(17)
C37 P4 Fe1 126.06(18)
N2 P4 P3 41.31(16)
C43 P4 P3 126.38(19)
C37 P4 P3 125.48(17)
Fe1 P4 P3 53.62(4)
P2 N1 P1 98.1(2)
P2 N1 H1N1 133(4)
P1 N1 H1N1 129(4)
P4 N2 P3 97.5(2)
P4 N2 H1N2 132(4)
P3 N2 H1N2 131(4)
C6 C1 C2 118.2(5)
C6 C1 P1 119.5(4)
C2 C1 P1 122.2(4)
C3 C2 C1 120.5(6)
C3 C2 H2A 119.7
C1 C2 H2A 119.7
C4 C3 C2 120.8(6)
C4 C3 H3A 119.6
C2 C3 H3A 119.6
C5 C4 C3 119.5(6)
C5 C4 H4A 120.3
C3 C4 H4A 120.3
C4 C5 C6 120.3(6)
C4 C5 H5A 119.8
C6 C5 H5A 119.8
C1 C6 C5 120.6(6)
C1 C6 H6A 119.7
C5 C6 H6A 119.7
C8 C7 C12 117.5(6)
C8 C7 P1 122.8(5)
C12 C7 P1 119.3(4)
C7 C8 C9 121.5(6)
C7 C8 H8A 119.2
C9 C8 H8A 119.2
C10 C9 C8 119.9(6)
C10 C9 H9A 120.0
C8 C9 H9A 120.0
C11 C10 C9 119.7(7)
C11 C10 H10A 120.1
C9 C10 H10A 120.1
C10 C11 C12 120.3(6)
C10 C11 H11A 119.8
C12 C11 H11A 119.8
C11 C12 C7 121.0(6)
C11 C12 H12A 119.5
C7 C12 H12A 119.5
C18 C13 C14 116.9(12)
C18 C13 P2 121.9(11)
C14 C13 P2 120.1(10)
C15 C14 C13 123.4(13)
C15 C14 H14A 118.3
C13 C14 H14A 118.3
C16 C15 C14 117.0(13)
C16 C15 H15A 121.5
C14 C15 H15A 121.5
C15 C16 C17 121.5(13)
C15 C16 H16A 119.3
C17 C16 H16A 119.3
C18 C17 C16 119.3(13)
C18 C17 H17A 120.3
C16 C17 H17A 120.3
C17 C18 C13 121.9(13)
C17 C18 H18A 119.1
C13 C18 H18A 119.1
C14A C13A C18A 117.1(12)
C14A C13A P2 126.2(10)
C18A C13A P2 116.4(11)
C15A C14A C13A 121.6(13)
C15A C14A H14B 119.2
C13A C14A H14B 119.2
C16A C15A C14A 121.0(14)
C16A C15A H15B 119.5
C14A C15A H15B 119.5
C15A C16A C17A 121.0(15)
C15A C16A H16B 119.5
C17A C16A H16B 119.5
C18A C17A C16A 117.1(15)
C18A C17A H17B 121.5
C16A C17A H17B 121.5
C17A C18A C13A 122.2(15)
C17A C18A H18B 118.9
C13A C18A H18B 118.9
C24 C19 C20 117.7(5)
C24 C19 P2 120.0(4)
C20 C19 P2 122.3(5)
C21 C20 C19 121.0(6)
C21 C20 H20A 119.5
C19 C20 H20A 119.5
C20 C21 C22 121.0(6)
C20 C21 H21A 119.5
C22 C21 H21A 119.5
C21 C22 C23 118.7(6)
C21 C22 H22A 120.7
C23 C22 H22A 120.7
C24 C23 C22 120.4(7)
C24 C23 H23A 119.8
C22 C23 H23A 119.8
C23 C24 C19 121.3(5)
C23 C24 H24A 119.4
C19 C24 H24A 119.4
C30 C25 C26 119.4(15)
C30 C25 P3 123.1(12)
C26 C25 P3 116.9(11)
C27 C26 C25 119.9(15)
C27 C26 H26A 120.1
C25 C26 H26A 120.1
C28 C27 C26 119.3(16)
C28 C27 H27A 120.4
C26 C27 H27A 120.4
C27 C28 C29 121.7(15)
C27 C28 H28A 119.2
C29 C28 H28A 119.2
C28 C29 C30 118.6(14)
C28 C29 H29A 120.7
C30 C29 H29A 120.7
C25 C30 C29 120.5(16)
C25 C30 H30A 119.7
C29 C30 H30A 119.7
C26A C25A C30A 117.6(14)
C26A C25A P3 122.5(11)
C30A C25A P3 119.8(12)
C25A C26A C27A 120.8(14)
C25A C26A H26B 119.6
C27A C26A H26B 119.6
C28A C27A C26A 121.5(15)
C28A C27A H27B 119.3
C26A C27A H27B 119.3
C27A C28A C29A 121.0(14)
C27A C28A H28B 119.5
C29A C28A H28B 119.5
C28A C29A C30A 118.1(14)
C28A C29A H29B 120.9
C30A C29A H29B 120.9
C29A C30A C25A 120.7(15)
C29A C30A H30B 119.7
C25A C30A H30B 119.7
C32 C31 C36 117.9(6)
C32 C31 P3 120.9(5)
C36 C31 P3 120.7(5)
C31 C32 C33 121.7(7)
C31 C32 H32A 119.2
C33 C32 H32A 119.2
C34 C33 C32 119.2(8)
C34 C33 H33A 120.4
C32 C33 H33A 120.4
C35 C34 C33 120.3(7)
C35 C34 H34A 119.9
C33 C34 H34A 119.9
C34 C35 C36 120.1(8)
C34 C35 H35A 120.0
C36 C35 H35A 120.0
C31 C36 C35 120.8(7)
C31 C36 H36A 119.6
C35 C36 H36A 119.6
C42 C37 C38 119.1(5)
C42 C37 P4 121.6(4)
C38 C37 P4 119.3(4)
C39 C38 C37 119.2(6)
C39 C38 H38A 120.4
C37 C38 H38A 120.4
C40 C39 C38 120.8(6)
C40 C39 H39A 119.6
C38 C39 H39A 119.6
C39 C40 C41 120.2(6)
C39 C40 H40A 119.9
C41 C40 H40A 119.9
C42 C41 C40 120.2(6)
C42 C41 H41A 119.9
C40 C41 H41A 119.9
C41 C42 C37 120.5(6)
C41 C42 H42A 119.7
C37 C42 H42A 119.7
C44 C43 C48 118.7(6)
C44 C43 P4 122.9(5)
C48 C43 P4 117.9(4)
C43 C44 C45 119.5(7)
C43 C44 H44A 120.2
C45 C44 H44A 120.2
C46 C45 C44 120.4(7)
C46 C45 H45A 119.8
C44 C45 H45A 119.8
C45 C46 C47 121.5(7)
C45 C46 H46A 119.2
C47 C46 H46A 119.2
C46 C47 C48 118.2(7)
C46 C47 H47A 120.9
C48 C47 H47A 120.9
C47 C48 C43 121.5(6)
C47 C48 H48A 119.2
C43 C48 H48A 119.2

loop_
_geom_bond_atom_site_label_1
_geom_bond_atom_site_label_2
_geom_bond_distance
Fe1 P3 2.1446(15)
Fe1 P4 2.1462(14)
Fe1 P1 2.1496(15)
Fe1 P2 2.1500(15)
Fe1 H1FE 1.47(5)
Fe1 H2FE 1.57(6)
P1 N1 1.695(5)
P1 C7 1.828(6)
P1 C1 1.830(6)
P1 P2 2.5598(19)
P2 N1 1.694(5)
P2 C13 1.813(12)
P2 C19 1.820(6)
P2 C13A 1.845(13)
P3 N2 1.693(5)
P3 C25A 1.825(14)
P3 C31 1.827(6)
P3 C25 1.837(14)
P3 P4 2.5436(18)
P4 N2 1.691(5)
P4 C43 1.821(5)
P4 C37 1.822(5)
N1 H1N1 0.89(7)
N2 H1N2 0.75(5)
C1 C6 1.386(8)
C1 C2 1.395(7)
C2 C3 1.374(9)
C2 H2A 0.9500
C3 C4 1.373(9)
C3 H3A 0.9500
C4 C5 1.370(9)
C4 H4A 0.9500
C5 C6 1.390(8)
C5 H5A 0.9500
C6 H6A 0.9500
C7 C8 1.373(8)
C7 C12 1.393(8)
C8 C9 1.390(9)
C8 H8A 0.9500
C9 C10 1.373(9)
C9 H9A 0.9500
C10 C11 1.362(9)
C10 H10A 0.9500
C11 C12 1.388(9)
C11 H11A 0.9500
C12 H12A 0.9500
C13 C18 1.364(19)
C13 C14 1.390(18)
C14 C15 1.381(18)
C14 H14A 0.9500
C15 C16 1.36(2)
C15 H15A 0.9500
C16 C17 1.392(18)
C16 H16A 0.9500
C17 C18 1.359(17)
C17 H17A 0.9500
C18 H18A 0.9500
C13A C14A 1.381(19)
C13A C18A 1.41(2)
C14A C15A 1.363(17)
C14A H14B 0.9500
C15A C16A 1.35(2)
C15A H15B 0.9500
C16A C17A 1.41(2)
C16A H16B 0.9500
C17A C18A 1.39(2)
C17A H17B 0.9500
C18A H18B 0.9500
C19 C24 1.388(8)
C19 C20 1.393(7)
C20 C21 1.377(9)
C20 H20A 0.9500
C21 C22 1.379(11)
C21 H21A 0.9500
C22 C23 1.387(9)
C22 H22A 0.9500
C23 C24 1.383(8)
C23 H23A 0.9500
C24 H24A 0.9500
C25 C30 1.37(2)
C25 C26 1.41(2)
C26 C27 1.41(2)
C26 H26A 0.9500
C27 C28 1.35(2)
C27 H27A 0.9500
C28 C29 1.391(19)
C28 H28A 0.9500
C29 C30 1.40(2)
C29 H29A 0.9500
C30 H30A 0.9500
C25A C26A 1.34(2)
C25A C30A 1.40(2)
C26A C27A 1.38(2)
C26A H26B 0.9500
C27A C28A 1.31(2)
C27A H27B 0.9500
C28A C29A 1.36(2)
C28A H28B 0.9500
C29A C30A 1.39(2)
C29A H29B 0.9500
C30A H30B 0.9500
C31 C32 1.377(9)
C31 C36 1.380(9)
C32 C33 1.395(10)
C32 H32A 0.9500
C33 C34 1.368(12)
C33 H33A 0.9500
C34 C35 1.366(12)
C34 H34A 0.9500
C35 C36 1.394(10)
C35 H35A 0.9500
C36 H36A 0.9500
C37 C42 1.387(7)
C37 C38 1.398(7)
C38 C39 1.389(8)
C38 H38A 0.9500
C39 C40 1.358(10)
C39 H39A 0.9500
C40 C41 1.377(10)
C40 H40A 0.9500
C41 C42 1.371(8)
C41 H41A 0.9500
C42 H42A 0.9500
C43 C44 1.377(8)
C43 C48 1.392(8)
C44 C45 1.404(10)
C44 H44A 0.9500
C45 C46 1.352(12)
C45 H45A 0.9500
C46 C47 1.370(11)
C46 H46A 0.9500
C47 C48 1.392(8)
C47 H47A 0.9500
C48 H48A 0.9500
